data_4131700
loop_
_publ_author_name
'Polgar, Alexander M.'
'Weigend, Florian'
'Zhang, Angel'
'Stillman, Martin J.'
'Corrigan, John F.'

_publ_section_title
;
 A N-Heterocyclic Carbene-Stabilized Coinage Metal-Chalcogenide Framework
 with Tunable Optical Properties.
;
_journal_issue 40
_journal_name_full 'Journal of the American Chemical Society'
_journal_page_first 14045
_journal_page_last 14048
_journal_paper_doi 10.1021/jacs.7b09025
_journal_volume 139
_journal_year 2017
_chemical_formula_sum 'C108 H144 Ag4 Au4 N8 S4'
_chemical_formula_weight 2901.89
_space_group_crystal_system tetragonal
_space_group_IT_number 82
_space_group_name_Hall 'I -4'
_space_group_name_H-M_alt 'I -4'
_atom_sites_solution_hydrogens geom
_atom_sites_solution_primary dual
_atom_sites_solution_secondary difmap
_audit_creation_method SHELXL-2014/7
_cell_angle_alpha 90
_cell_angle_beta 90
_cell_angle_gamma 90
_cell_formula_units_Z 2
_cell_length_a 18.4029(19)
_cell_length_b 18.4029(19)
_cell_length_c 16.434(3)
_cell_measurement_reflns_used 9231
_cell_measurement_temperature 110
_cell_measurement_theta_max 32.54
_cell_measurement_theta_min 2.48
_cell_volume 5565.6(13)
_computing_cell_refinement SAINT
_computing_data_collection Apex2
_computing_data_reduction SAINT
_computing_molecular_graphics NRCVAX
_computing_publication_material cif2tables.py
_computing_structure_refinement SHELXL-2014
_computing_structure_solution SHELXT
_diffrn_ambient_temperature 110
_diffrn_detector 'CCD plate'
_diffrn_detector_type 'Bruker Apex2'
_diffrn_measured_fraction_theta_full 0.998
_diffrn_measured_fraction_theta_max 0.999
_diffrn_measurement_device '\k-geometry diffractometer'
_diffrn_measurement_device_type 'Bruker Kappa Axis Apex2'
_diffrn_measurement_method 'phi and omega scans'
_diffrn_radiation_type MoK\a
_diffrn_radiation_wavelength 0.71073
_diffrn_reflns_av_R_equivalents 0.0336
_diffrn_reflns_av_unetI/netI 0.0409
_diffrn_reflns_Laue_measured_fraction_full 0.998
_diffrn_reflns_Laue_measured_fraction_max 0.999
_diffrn_reflns_limit_h_max 27
_diffrn_reflns_limit_h_min -27
_diffrn_reflns_limit_k_max 22
_diffrn_reflns_limit_k_min -27
_diffrn_reflns_limit_l_max 24
_diffrn_reflns_limit_l_min -24
_diffrn_reflns_number 48112
_diffrn_reflns_point_group_measured_fraction_full 0.998
_diffrn_reflns_point_group_measured_fraction_max 0.998
_diffrn_reflns_theta_full 25.242
_diffrn_reflns_theta_max 32.528
_diffrn_reflns_theta_min 2.768
_diffrn_source 'sealed tube'
_exptl_absorpt_coefficient_mu 6.061
_exptl_absorpt_correction_T_max 0.7464
_exptl_absorpt_correction_T_min 0.6045
_exptl_absorpt_correction_type multi-scan
_exptl_absorpt_process_details SADABS
_exptl_crystal_colour colourless
_exptl_crystal_density_diffrn 1.732
_exptl_crystal_description Block
_exptl_crystal_F_000 2832
_exptl_crystal_size_max 0.336
_exptl_crystal_size_mid 0.325
_exptl_crystal_size_min 0.325
_refine_diff_density_max 1.244
_refine_diff_density_min -0.564
_refine_diff_density_rms 0.084
_refine_ls_abs_structure_details
;
 Flack x determined using 4332 quotients [(I+)-(I-)]/[(I+)+(I-)]
 (Parsons, Flack and Wagner, Acta Cryst. B69 (2013) 249-259).
;
_refine_ls_abs_structure_Flack -0.0045(19)
_refine_ls_extinction_coef 0.00005(3)
_refine_ls_extinction_expression Fc^*^=kFc[1+0.001xFc^2^\l^3^/sin(2\q)]^-1/4^
_refine_ls_extinction_method 'SHELXL-2014/7 (Sheldrick 2014'
_refine_ls_goodness_of_fit_ref 0.717
_refine_ls_hydrogen_treatment constr
_refine_ls_matrix_type full
_refine_ls_number_parameters 298
_refine_ls_number_reflns 10074
_refine_ls_number_restraints 0
_refine_ls_restrained_S_all 0.717
_refine_ls_R_factor_all 0.0214
_refine_ls_R_factor_gt 0.0189
_refine_ls_shift/su_max 0.004
_refine_ls_shift/su_mean 0.000
_refine_ls_structure_factor_coef Fsqd
_refine_ls_weighting_details 'w=1/[\s^2^(Fo^2^)+(0.0392P)^2^] where P=(Fo^2^+2Fc^2^)/3'
_refine_ls_weighting_scheme calc
_refine_ls_wR_factor_gt 0.0470
_refine_ls_wR_factor_ref 0.0482
_reflns_Friedel_coverage 0.938
_reflns_Friedel_fraction_full 0.998
_reflns_Friedel_fraction_max 0.997
_reflns_number_gt 9520
_reflns_number_total 10074
_reflns_threshold_expression 'I > 2\s(I)'
_cod_data_source_file ja7b09025_si_002.cif
_cod_data_source_block b17116tetra_2a
_cod_original_cell_volume 5565.5(15)
_cod_database_code 4131700
_shelx_shelxl_version_number 2014/7
_shelx_space_group_comment
;
The symmetry employed for this shelxl refinement is uniquely defined
by the following loop, which should always be used as a source of
symmetry information in preference to the above space-group names.
They are only intended as comments.
;
_shelx_estimated_absorpt_t_min 0.235
_shelx_estimated_absorpt_t_max 0.243

loop_
_space_group_symop_operation_xyz
'x, y, z'
'y, -x, -z'
'-y, x, -z'
'-x, -y, z'
'x+1/2, y+1/2, z+1/2'
'y+1/2, -x+1/2, -z+1/2'
'-y+1/2, x+1/2, -z+1/2'
'-x+1/2, -y+1/2, z+1/2'

loop_
_atom_site_label
_atom_site_type_symbol
_atom_site_fract_x
_atom_site_fract_y
_atom_site_fract_z
_atom_site_U_iso_or_equiv
_atom_site_adp_type
_atom_site_occupancy
_atom_site_site_symmetry_order
_atom_site_calc_flag
_atom_site_refinement_flags_posn
_atom_site_refinement_flags_adp
Au1 Au 0.15730(2) 0.33085(2) 0.70412(2) 0.01505(4) Uani 1 1 d . .
Ag1 Ag -0.00981(2) 0.38194(2) 0.74927(2) 0.02184(6) Uani 1 1 d . .
S1 S 0.10399(5) 0.37538(5) 0.81907(6) 0.02198(17) Uani 1 1 d . .
N3 N 0.26783(15) 0.29045(15) 0.57160(19) 0.0153(5) Uani 1 1 d . .
N6 N 0.16228(15) 0.24627(16) 0.54786(19) 0.0168(5) Uani 1 1 d . .
C1 C -0.0072(3) 0.3415(3) 0.4124(3) 0.0457(13) Uani 1 1 d . .
H1A H 0.0066 0.3805 0.3748 0.069 Uiso 1 1 calc R U
H1B H -0.0557 0.3516 0.4345 0.069 Uiso 1 1 calc R U
H1C H -0.0080 0.2951 0.3832 0.069 Uiso 1 1 calc R U
C2 C 0.0494(3) 0.4099(2) 0.5284(3) 0.0355(10) Uani 1 1 d . .
H2A H 0.0902 0.4096 0.5668 0.053 Uiso 1 1 calc R U
H2B H 0.0038 0.4160 0.5584 0.053 Uiso 1 1 calc R U
H2C H 0.0554 0.4501 0.4899 0.053 Uiso 1 1 calc R U
C4 C 0.27361(19) 0.25076(19) 0.5000(2) 0.0196(6) Uani 1 1 d . .
H4 H 0.3160 0.2445 0.4677 0.024 Uiso 1 1 calc R U
C5 C 0.2070(2) 0.22275(19) 0.4852(2) 0.0196(6) Uani 1 1 d . .
H5 H 0.1935 0.1928 0.4406 0.023 Uiso 1 1 calc R U
C7 C 0.08740(18) 0.22643(19) 0.5632(2) 0.0187(6) Uani 1 1 d . .
C8 C 0.0325(2) 0.2737(2) 0.5378(2) 0.0218(7) Uani 1 1 d . .
C9 C -0.0375(2) 0.2597(3) 0.5679(3) 0.0294(9) Uani 1 1 d . .
H9 H -0.0766 0.2905 0.5527 0.035 Uiso 1 1 calc R U
C10 C 0.19923(17) 0.28759(17) 0.6023(2) 0.0154(6) Uani 1 1 d . .
C12 C 0.0041(2) 0.1536(3) 0.6385(3) 0.0311(9) Uani 1 1 d . .
H12 H -0.0063 0.1125 0.6715 0.037 Uiso 1 1 calc R U
C13 C 0.0747(2) 0.1645(2) 0.6099(3) 0.0239(7) Uani 1 1 d . .
C14 C 0.1352(2) 0.1120(2) 0.6333(3) 0.0309(9) Uani 1 1 d . .
H14 H 0.1802 0.1273 0.6040 0.037 Uiso 1 1 calc R U
C15 C 0.1165(3) 0.0340(2) 0.6056(3) 0.0365(10) Uani 1 1 d . .
H15A H 0.1047 0.0342 0.5475 0.055 Uiso 1 1 calc R U
H15B H 0.0746 0.0162 0.6365 0.055 Uiso 1 1 calc R U
H15C H 0.1583 0.0022 0.6153 0.055 Uiso 1 1 calc R U
C16 C 0.1507(3) 0.1159(3) 0.7246(3) 0.0433(13) Uani 1 1 d . .
H16A H 0.1927 0.0852 0.7375 0.065 Uiso 1 1 calc R U
H16B H 0.1082 0.0987 0.7549 0.065 Uiso 1 1 calc R U
H16C H 0.1613 0.1663 0.7399 0.065 Uiso 1 1 calc R U
C17 C 0.0476(2) 0.3376(2) 0.4817(3) 0.0256(8) Uani 1 1 d . .
H17 H 0.0967 0.3301 0.4570 0.031 Uiso 1 1 calc R U
C20 C 0.32567(17) 0.33089(19) 0.6099(2) 0.0177(6) Uani 1 1 d . .
C21 C 0.33396(18) 0.40444(19) 0.5882(2) 0.0203(7) Uani 1 1 d . .
C22 C 0.3897(2) 0.4430(2) 0.6273(3) 0.0280(9) Uani 1 1 d . .
H22 H 0.3975 0.4926 0.6142 0.034 Uiso 1 1 calc R U
C23 C 0.4332(2) 0.4097(2) 0.6843(3) 0.0312(9) Uani 1 1 d . .
H23 H 0.4710 0.4367 0.7095 0.037 Uiso 1 1 calc R U
C24 C 0.42289(19) 0.3376(2) 0.7057(3) 0.0270(7) Uani 1 1 d . .
H24 H 0.4528 0.3160 0.7461 0.032 Uiso 1 1 calc R U
C25 C 0.36842(19) 0.2962(2) 0.6678(2) 0.0206(7) Uani 1 1 d . .
C26 C 0.3565(2) 0.2180(2) 0.6937(3) 0.0249(8) Uani 1 1 d . .
H26 H 0.3181 0.1967 0.6579 0.030 Uiso 1 1 calc R U
C27 C 0.4265(3) 0.1720(2) 0.6831(3) 0.0339(10) Uani 1 1 d . .
H27A H 0.4419 0.1734 0.6261 0.051 Uiso 1 1 calc R U
H27B H 0.4168 0.1217 0.6991 0.051 Uiso 1 1 calc R U
H27C H 0.4652 0.1920 0.7176 0.051 Uiso 1 1 calc R U
C28 C 0.3292(3) 0.2147(3) 0.7815(3) 0.0378(11) Uani 1 1 d . .
H28A H 0.2830 0.2409 0.7857 0.057 Uiso 1 1 calc R U
H28B H 0.3651 0.2373 0.8176 0.057 Uiso 1 1 calc R U
H28C H 0.3221 0.1639 0.7974 0.057 Uiso 1 1 calc R U
C29 C 0.2847(2) 0.4403(2) 0.5261(3) 0.0261(8) Uani 1 1 d . .
H29 H 0.2368 0.4148 0.5282 0.031 Uiso 1 1 calc R U
C30 C 0.3151(4) 0.4308(3) 0.4404(3) 0.0457(13) Uani 1 1 d . .
H30A H 0.3234 0.3791 0.4297 0.069 Uiso 1 1 calc R U
H30B H 0.3612 0.4572 0.4356 0.069 Uiso 1 1 calc R U
H30C H 0.2803 0.4501 0.4007 0.069 Uiso 1 1 calc R U
C31 C 0.2709(3) 0.5207(3) 0.5438(4) 0.0417(12) Uani 1 1 d . .
H31A H 0.3138 0.5491 0.5286 0.063 Uiso 1 1 calc R U
H31B H 0.2610 0.5271 0.6019 0.063 Uiso 1 1 calc R U
H31C H 0.2289 0.5373 0.5121 0.063 Uiso 1 1 calc R U
C101 C -0.0504(2) 0.2017(3) 0.6196(3) 0.0338(10) Uani 1 1 d . .
H101 H -0.0975 0.1950 0.6421 0.041 Uiso 1 1 calc R U

loop_
_atom_site_aniso_label
_atom_site_aniso_U_11
_atom_site_aniso_U_22
_atom_site_aniso_U_33
_atom_site_aniso_U_23
_atom_site_aniso_U_13
_atom_site_aniso_U_12
Au1 0.01427(6) 0.01649(6) 0.01440(6) 0.00003(5) -0.00048(4) -0.00179(4)
Ag1 0.02145(12) 0.02498(12) 0.01910(13) -0.00015(10) 0.00203(10) 0.00003(9)
S1 0.0241(4) 0.0256(4) 0.0163(4) -0.0019(3) 0.0019(3) 0.0008(3)
N3 0.0157(12) 0.0152(12) 0.0150(14) 0.0013(10) -0.0003(10) -0.0006(9)
N6 0.0171(12) 0.0165(12) 0.0167(14) 0.0013(10) -0.0038(10) -0.0018(10)
C1 0.048(3) 0.059(3) 0.030(3) 0.003(2) -0.014(2) 0.013(2)
C2 0.050(3) 0.026(2) 0.030(2) 0.0003(17) 0.004(2) 0.0090(18)
C4 0.0212(15) 0.0204(15) 0.0172(17) -0.0017(13) 0.0008(13) 0.0002(12)
C5 0.0233(16) 0.0178(14) 0.0176(17) -0.0021(12) -0.0017(13) 0.0015(12)
C7 0.0158(14) 0.0211(15) 0.0192(17) -0.0020(13) -0.0030(12) -0.0039(12)
C8 0.0196(15) 0.0276(17) 0.0183(17) -0.0070(14) -0.0055(13) 0.0024(13)
C9 0.0183(16) 0.043(2) 0.027(2) -0.0094(18) -0.0035(15) 0.0030(15)
C10 0.0166(13) 0.0117(12) 0.0180(16) 0.0023(11) -0.0023(12) -0.0009(10)
C12 0.0267(19) 0.040(2) 0.027(2) 0.0028(17) 0.0010(16) -0.0163(17)
C13 0.0212(16) 0.0285(18) 0.0219(18) 0.0040(15) -0.0044(14) -0.0067(13)
C14 0.0278(19) 0.0282(19) 0.037(2) 0.0155(17) -0.0056(17) -0.0094(15)
C15 0.046(3) 0.029(2) 0.034(2) 0.0039(18) 0.002(2) -0.0027(18)
C16 0.060(3) 0.027(2) 0.044(3) 0.0121(19) -0.024(2) -0.012(2)
C17 0.0257(17) 0.0293(18) 0.0216(19) 0.0011(15) -0.0030(15) 0.0114(14)
C20 0.0141(13) 0.0200(14) 0.0191(16) -0.0035(13) 0.0027(12) -0.0024(11)
C21 0.0158(14) 0.0200(15) 0.0249(19) -0.0018(13) 0.0035(13) -0.0026(12)
C22 0.0225(17) 0.0205(16) 0.041(3) -0.0075(16) 0.0042(16) -0.0062(13)
C23 0.0201(16) 0.032(2) 0.041(3) -0.0140(18) -0.0024(16) -0.0053(14)
C24 0.0173(14) 0.0336(18) 0.030(2) -0.0078(18) -0.0043(16) -0.0033(13)
C25 0.0166(14) 0.0255(16) 0.0198(18) -0.0009(14) -0.0022(13) -0.0037(12)
C26 0.0263(16) 0.0261(16) 0.022(2) 0.0038(15) -0.0098(15) -0.0022(13)
C27 0.037(2) 0.0293(19) 0.036(3) 0.0026(17) -0.0068(18) 0.0054(17)
C28 0.033(2) 0.049(3) 0.031(3) 0.013(2) -0.0034(18) -0.0012(19)
C29 0.0283(18) 0.0182(16) 0.032(2) 0.0059(15) 0.0034(16) -0.0003(13)
C30 0.068(4) 0.037(2) 0.032(3) 0.006(2) 0.011(3) 0.014(2)
C31 0.049(3) 0.025(2) 0.051(3) 0.003(2) 0.001(2) 0.0119(19)
C101 0.0209(17) 0.054(3) 0.026(2) -0.006(2) -0.0004(16) -0.0113(18)

loop_
_atom_type_symbol
_atom_type_description
_atom_type_scat_dispersion_real
_atom_type_scat_dispersion_imag
_atom_type_scat_source
C C 0.0033 0.0016 'International Tables Vol C Tables 4.2.6.8 and 6.1.1.4'
H H 0.0000 0.0000 'International Tables Vol C Tables 4.2.6.8 and 6.1.1.4'
N N 0.0061 0.0033 'International Tables Vol C Tables 4.2.6.8 and 6.1.1.4'
S S 0.1246 0.1234 'International Tables Vol C Tables 4.2.6.8 and 6.1.1.4'
Ag Ag -0.8971 1.1015 'International Tables Vol C Tables 4.2.6.8 and 6.1.1.4'
Au Au -2.0133 8.8022 'International Tables Vol C Tables 4.2.6.8 and 6.1.1.4'

loop_
_geom_angle_atom_site_label_1
_geom_angle_atom_site_label_2
_geom_angle_atom_site_label_3
_geom_angle
_geom_angle_site_symmetry_1
_geom_angle_site_symmetry_3
C10 Au1 S1 176.61(9) . .
C10 Au1 Ag1 131.87(9) . 7_556
S1 Au1 Ag1 50.10(2) . 7_556
C10 Au1 Ag1 131.20(9) . .
S1 Au1 Ag1 46.42(2) . .
Ag1 Au1 Ag1 57.360(10) 7_556 .
S1 Ag1 S1 176.64(3) . 6_456
S1 Ag1 Ag1 126.92(3) . 6_456
S1 Ag1 Ag1 49.78(3) 6_456 6_456
S1 Ag1 Ag1 50.23(3) . 7_556
S1 Ag1 Ag1 127.17(3) 6_456 7_556
Ag1 Ag1 Ag1 90.0 6_456 7_556
S1 Ag1 Au1 134.01(3) . 6_456
S1 Ag1 Au1 46.64(2) 6_456 6_456
Ag1 Ag1 Au1 64.331(10) 6_456 6_456
Ag1 Ag1 Au1 150.012(12) 7_556 6_456
S1 Ag1 Au1 43.72(2) . .
S1 Ag1 Au1 138.06(3) 6_456 .
Ag1 Ag1 Au1 145.211(10) 6_456 .
Ag1 Ag1 Au1 58.309(10) 7_556 .
Au1 Ag1 Au1 150.028(10) 6_456 .
Au1 S1 Ag1 89.86(3) . .
Au1 S1 Ag1 83.26(3) . 7_556
Ag1 S1 Ag1 79.98(3) . 7_556
C10 N3 C4 111.4(3) . .
C10 N3 C20 122.8(3) . .
C4 N3 C20 125.7(3) . .
C10 N6 C5 111.5(3) . .
C10 N6 C7 120.3(3) . .
C5 N6 C7 127.9(3) . .
C17 C1 H1A 109.5 . .
C17 C1 H1B 109.5 . .
H1A C1 H1B 109.5 . .
C17 C1 H1C 109.5 . .
H1A C1 H1C 109.5 . .
H1B C1 H1C 109.5 . .
C17 C2 H2A 109.5 . .
C17 C2 H2B 109.5 . .
H2A C2 H2B 109.5 . .
C17 C2 H2C 109.5 . .
H2A C2 H2C 109.5 . .
H2B C2 H2C 109.5 . .
C5 C4 N3 106.5(3) . .
C5 C4 H4 126.8 . .
N3 C4 H4 126.8 . .
C4 C5 N6 106.6(3) . .
C4 C5 H5 126.7 . .
N6 C5 H5 126.7 . .
C13 C7 C8 123.5(3) . .
C13 C7 N6 117.5(3) . .
C8 C7 N6 118.7(3) . .
C7 C8 C9 116.3(4) . .
C7 C8 C17 122.0(3) . .
C9 C8 C17 121.6(3) . .
C101 C9 C8 121.0(4) . .
C101 C9 H9 119.5 . .
C8 C9 H9 119.5 . .
N6 C10 N3 104.0(3) . .
N6 C10 Au1 125.4(2) . .
N3 C10 Au1 130.6(2) . .
C101 C12 C13 120.7(4) . .
C101 C12 H12 119.7 . .
C13 C12 H12 119.7 . .
C7 C13 C12 117.4(4) . .
C7 C13 C14 122.4(3) . .
C12 C13 C14 120.2(4) . .
C13 C14 C16 110.8(4) . .
C13 C14 C15 110.6(4) . .
C16 C14 C15 112.0(4) . .
C13 C14 H14 107.7 . .
C16 C14 H14 107.7 . .
C15 C14 H14 107.7 . .
C14 C15 H15A 109.5 . .
C14 C15 H15B 109.5 . .
H15A C15 H15B 109.5 . .
C14 C15 H15C 109.5 . .
H15A C15 H15C 109.5 . .
H15B C15 H15C 109.5 . .
C14 C16 H16A 109.5 . .
C14 C16 H16B 109.5 . .
H16A C16 H16B 109.5 . .
C14 C16 H16C 109.5 . .
H16A C16 H16C 109.5 . .
H16B C16 H16C 109.5 . .
C8 C17 C1 111.6(4) . .
C8 C17 C2 111.7(4) . .
C1 C17 C2 110.3(4) . .
C8 C17 H17 107.7 . .
C1 C17 H17 107.7 . .
C2 C17 H17 107.7 . .
C25 C20 C21 123.6(3) . .
C25 C20 N3 118.6(3) . .
C21 C20 N3 117.7(3) . .
C22 C21 C20 116.7(4) . .
C22 C21 C29 121.7(4) . .
C20 C21 C29 121.6(3) . .
C23 C22 C21 120.8(4) . .
C23 C22 H22 119.6 . .
C21 C22 H22 119.6 . .
C22 C23 C24 121.3(4) . .
C22 C23 H23 119.4 . .
C24 C23 H23 119.4 . .
C23 C24 C25 120.3(4) . .
C23 C24 H24 119.8 . .
C25 C24 H24 119.8 . .
C20 C25 C24 117.2(4) . .
C20 C25 C26 123.1(3) . .
C24 C25 C26 119.6(4) . .
C25 C26 C28 110.4(4) . .
C25 C26 C27 111.4(3) . .
C28 C26 C27 111.0(3) . .
C25 C26 H26 108.0 . .
C28 C26 H26 108.0 . .
C27 C26 H26 108.0 . .
C26 C27 H27A 109.5 . .
C26 C27 H27B 109.5 . .
H27A C27 H27B 109.5 . .
C26 C27 H27C 109.5 . .
H27A C27 H27C 109.5 . .
H27B C27 H27C 109.5 . .
C26 C28 H28A 109.5 . .
C26 C28 H28B 109.5 . .
H28A C28 H28B 109.5 . .
C26 C28 H28C 109.5 . .
H28A C28 H28C 109.5 . .
H28B C28 H28C 109.5 . .
C21 C29 C30 110.7(4) . .
C21 C29 C31 113.2(4) . .
C30 C29 C31 110.3(4) . .
C21 C29 H29 107.5 . .
C30 C29 H29 107.5 . .
C31 C29 H29 107.5 . .
C29 C30 H30A 109.5 . .
C29 C30 H30B 109.5 . .
H30A C30 H30B 109.5 . .
C29 C30 H30C 109.5 . .
H30A C30 H30C 109.5 . .
H30B C30 H30C 109.5 . .
C29 C31 H31A 109.5 . .
C29 C31 H31B 109.5 . .
H31A C31 H31B 109.5 . .
C29 C31 H31C 109.5 . .
H31A C31 H31C 109.5 . .
H31B C31 H31C 109.5 . .
C12 C101 C9 120.7(4) . .
C12 C101 H101 119.6 . .
C9 C101 H101 119.6 . .

loop_
_geom_bond_atom_site_label_1
_geom_bond_atom_site_label_2
_geom_bond_distance
_geom_bond_site_symmetry_2
Au1 C10 2.007(4) .
Au1 S1 2.2809(10) .
Au1 Ag1 3.1157(4) 7_556
Au1 Ag1 3.3003(4) .
Ag1 S1 2.3909(10) .
Ag1 S1 2.4067(10) 6_456
Ag1 Ag1 3.0833(5) 6_456
Ag1 Ag1 3.0834(5) 7_556
Ag1 Au1 3.1157(4) 6_456
S1 Ag1 2.4068(10) 7_556
N3 C10 1.361(4) .
N3 C4 1.389(5) .
N3 C20 1.443(4) .
N6 C10 1.357(4) .
N6 C5 1.388(5) .
N6 C7 1.448(4) .
C1 C17 1.524(6) .
C1 H1A 0.9800 .
C1 H1B 0.9800 .
C1 H1C 0.9800 .
C2 C17 1.535(6) .
C2 H2A 0.9800 .
C2 H2B 0.9800 .
C2 H2C 0.9800 .
C4 C5 1.351(5) .
C4 H4 0.9500 .
C5 H5 0.9500 .
C7 C13 1.393(5) .
C7 C8 1.397(5) .
C8 C9 1.404(6) .
C8 C17 1.521(6) .
C9 C101 1.384(7) .
C9 H9 0.9500 .
C12 C101 1.374(7) .
C12 C13 1.396(5) .
C12 H12 0.9500 .
C13 C14 1.523(6) .
C14 C16 1.529(7) .
C14 C15 1.544(6) .
C14 H14 1.0000 .
C15 H15A 0.9800 .
C15 H15B 0.9800 .
C15 H15C 0.9800 .
C16 H16A 0.9800 .
C16 H16B 0.9800 .
C16 H16C 0.9800 .
C17 H17 1.0000 .
C20 C25 1.391(5) .
C20 C21 1.408(5) .
C21 C22 1.403(5) .
C21 C29 1.516(6) .
C22 C23 1.376(6) .
C22 H22 0.9500 .
C23 C24 1.386(6) .
C23 H23 0.9500 .
C24 C25 1.404(5) .
C24 H24 0.9500 .
C25 C26 1.516(5) .
C26 C28 1.528(7) .
C26 C27 1.551(6) .
C26 H26 1.0000 .
C27 H27A 0.9800 .
C27 H27B 0.9800 .
C27 H27C 0.9800 .
C28 H28A 0.9800 .
C28 H28B 0.9800 .
C28 H28C 0.9800 .
C29 C30 1.526(7) .
C29 C31 1.529(6) .
C29 H29 1.0000 .
C30 H30A 0.9800 .
C30 H30B 0.9800 .
C30 H30C 0.9800 .
C31 H31A 0.9800 .
C31 H31B 0.9800 .
C31 H31C 0.9800 .
C101 H101 0.9500 .

loop_
_geom_torsion_atom_site_label_1
_geom_torsion_atom_site_label_2
_geom_torsion_atom_site_label_3
_geom_torsion_atom_site_label_4
_geom_torsion
C10 N3 C4 C5 0.4(4)
C20 N3 C4 C5 -179.0(3)
N3 C4 C5 N6 0.2(4)
C10 N6 C5 C4 -0.8(4)
C7 N6 C5 C4 -174.8(3)
C10 N6 C7 C13 -86.0(4)
C5 N6 C7 C13 87.5(5)
C10 N6 C7 C8 87.6(4)
C5 N6 C7 C8 -98.9(4)
C13 C7 C8 C9 5.5(6)
N6 C7 C8 C9 -167.7(3)
C13 C7 C8 C17 -175.4(4)
N6 C7 C8 C17 11.4(5)
C7 C8 C9 C101 -0.3(6)
C17 C8 C9 C101 -179.4(4)
C5 N6 C10 N3 1.0(4)
C7 N6 C10 N3 175.5(3)
C5 N6 C10 Au1 -178.2(2)
C7 N6 C10 Au1 -3.7(4)
C4 N3 C10 N6 -0.8(4)
C20 N3 C10 N6 178.5(3)
C4 N3 C10 Au1 178.3(3)
C20 N3 C10 Au1 -2.3(5)
C8 C7 C13 C12 -6.0(6)
N6 C7 C13 C12 167.2(4)
C8 C7 C13 C14 177.1(4)
N6 C7 C13 C14 -9.7(6)
C101 C12 C13 C7 1.3(7)
C101 C12 C13 C14 178.3(4)
C7 C13 C14 C16 110.8(5)
C12 C13 C14 C16 -66.0(5)
C7 C13 C14 C15 -124.4(4)
C12 C13 C14 C15 58.8(5)
C7 C8 C17 C1 132.9(4)
C9 C8 C17 C1 -48.1(5)
C7 C8 C17 C2 -103.1(4)
C9 C8 C17 C2 76.0(5)
C10 N3 C20 C25 89.5(4)
C4 N3 C20 C25 -91.2(4)
C10 N3 C20 C21 -88.4(4)
C4 N3 C20 C21 90.9(4)
C25 C20 C21 C22 1.2(5)
N3 C20 C21 C22 178.9(3)
C25 C20 C21 C29 -178.5(4)
N3 C20 C21 C29 -0.7(5)
C20 C21 C22 C23 -0.5(6)
C29 C21 C22 C23 179.1(4)
C21 C22 C23 C24 -0.7(7)
C22 C23 C24 C25 1.5(7)
C21 C20 C25 C24 -0.5(6)
N3 C20 C25 C24 -178.2(3)
C21 C20 C25 C26 176.8(4)
N3 C20 C25 C26 -0.9(5)
C23 C24 C25 C20 -0.8(6)
C23 C24 C25 C26 -178.3(4)
C20 C25 C26 C28 -111.5(4)
C24 C25 C26 C28 65.8(5)
C20 C25 C26 C27 124.7(4)
C24 C25 C26 C27 -58.0(5)
C22 C21 C29 C30 91.9(5)
C20 C21 C29 C30 -88.4(5)
C22 C21 C29 C31 -32.5(6)
C20 C21 C29 C31 147.2(4)
C13 C12 C101 C9 3.6(7)
C8 C9 C101 C12 -4.1(7)
